data_7014825
loop_
_publ_author_name
'Zhang, Wei Hong'
'Dong, Zhe'
'Wang, Yao Yu'
'Hou, Lei'
'Jin, Jun Cheng'
'Huang, Wen Huan'
'Shi, Qi Zhen'

_publ_section_title
;
 Synthesis, structural diversity and fluorescent characterisation of a
 series of d10 metal--organic frameworks (MOFs): reaction conditions,
 secondary ligand and metal effects
;
_journal_issue 11
_journal_name_full 'Dalton Transactions'
_journal_page_first 2509
_journal_paper_doi 10.1039/c0dt01206h
_journal_volume 40
_journal_year 2011
_chemical_formula_moiety 'C38 H46 Cd N2 O8'
_chemical_formula_sum 'C38 H46 Cd N2 O8'
_chemical_formula_weight 771.17
_chemical_name_systematic
;
?
;
_space_group_IT_number 15
_symmetry_cell_setting monoclinic
_symmetry_space_group_name_Hall '-C 2yc'
_symmetry_space_group_name_H-M 'C 1 2/c 1'
_atom_sites_solution_hydrogens geom
_atom_sites_solution_primary direct
_atom_sites_solution_secondary difmap
_audit_creation_method SHELXL-97
_cell_angle_alpha 90.00
_cell_angle_beta 116.5320(10)
_cell_angle_gamma 90.00
_cell_formula_units_Z 4
_cell_length_a 32.433(2)
_cell_length_b 6.9550(4)
_cell_length_c 16.9017(11)
_cell_measurement_reflns_used 4585
_cell_measurement_temperature 295(2)
_cell_measurement_theta_max 27.632
_cell_measurement_theta_min 2.418
_cell_volume 3411.0(4)
_computing_structure_refinement 'SHELXL-97 (Sheldrick, 1997)'
_computing_structure_solution 'SHELXS-97 (Sheldrick, 1990)'
_diffrn_ambient_temperature 295(2)
_diffrn_measured_fraction_theta_full 0.998
_diffrn_measured_fraction_theta_max 0.998
_diffrn_radiation_monochromator graphite
_diffrn_radiation_source 'fine-focus sealed tube'
_diffrn_radiation_type MoK\a
_diffrn_radiation_wavelength 0.71073
_diffrn_reflns_av_R_equivalents 0.0165
_diffrn_reflns_av_sigmaI/netI 0.0195
_diffrn_reflns_limit_h_max 35
_diffrn_reflns_limit_h_min -38
_diffrn_reflns_limit_k_max 6
_diffrn_reflns_limit_k_min -8
_diffrn_reflns_limit_l_max 20
_diffrn_reflns_limit_l_min -20
_diffrn_reflns_number 8190
_diffrn_reflns_theta_full 25.10
_diffrn_reflns_theta_max 25.10
_diffrn_reflns_theta_min 2.42
_exptl_absorpt_coefficient_mu 0.697
_exptl_absorpt_correction_T_max 0.9210
_exptl_absorpt_correction_T_min 0.8966
_exptl_absorpt_correction_type multi-scan
_exptl_absorpt_process_details sadabs
_exptl_crystal_colour block
_exptl_crystal_density_diffrn 1.502
_exptl_crystal_density_method 'not measured'
_exptl_crystal_description colorless
_exptl_crystal_F_000 1600
_exptl_crystal_size_max 0.16
_exptl_crystal_size_mid 0.15
_exptl_crystal_size_min 0.12
_refine_diff_density_max 0.810
_refine_diff_density_min -0.782
_refine_diff_density_rms 0.092
_refine_ls_extinction_method none
_refine_ls_goodness_of_fit_ref 1.048
_refine_ls_hydrogen_treatment constr
_refine_ls_matrix_type full
_refine_ls_number_parameters 222
_refine_ls_number_reflns 3031
_refine_ls_number_restraints 27
_refine_ls_restrained_S_all 1.041
_refine_ls_R_factor_all 0.0453
_refine_ls_R_factor_gt 0.0420
_refine_ls_shift/su_max 0.000
_refine_ls_shift/su_mean 0.000
_refine_ls_structure_factor_coef Fsqd
_refine_ls_weighting_details 'calc w=1/[\s^2^(Fo^2^)+(0.0416P)^2^+3.7891P] where P=(Fo^2^+2Fc^2^)/3'
_refine_ls_weighting_scheme calc
_refine_ls_wR_factor_gt 0.1104
_refine_ls_wR_factor_ref 0.1122
_reflns_number_gt 2776
_reflns_number_total 3031
_reflns_threshold_expression >2sigma(I)
_cod_data_source_file C0DT01206H.TXT
_cod_data_source_block 6
_cod_depositor_comments
;
The following automatic conversions were performed:
'_symmetry_cell_setting' value 'Monoclinic' changed to 'monoclinic'
according to '/home/saulius/struct/CIF-dictionaries/cif_core.dic'
dictionary named 'cif_core.dic' version 2.4.1 from 2010-06-29.

Automatic conversion script
Id: cif_fix_enum 1555 2011-01-17 13:19:09Z saulius 
;
_cod_original_sg_symbol_H-M C2/c
_cod_database_code 7014825

loop_
_symmetry_equiv_pos_as_xyz
'x, y, z'
'-x, y, -z+1/2'
'x+1/2, y+1/2, z'
'-x+1/2, y+1/2, -z+1/2'
'-x, -y, -z'
'x, -y, z-1/2'
'-x+1/2, -y+1/2, -z'
'x+1/2, -y+1/2, z-1/2'

loop_
_atom_site_label
_atom_site_type_symbol
_atom_site_fract_x
_atom_site_fract_y
_atom_site_fract_z
_atom_site_U_iso_or_equiv
_atom_site_adp_type
_atom_site_occupancy
_atom_site_symmetry_multiplicity
_atom_site_calc_flag
_atom_site_refinement_flags
_atom_site_disorder_assembly
_atom_site_disorder_group
Cd1 Cd 0.0000 0.41999(5) 0.2500 0.03481(16) Uani 1 2 d S . .
N1 N -0.00337(11) 0.6471(5) 0.1485(2) 0.0389(7) Uani 1 1 d . . .
O1 O 0.05402(11) 0.1994(5) 0.3396(2) 0.0675(8) Uani 1 1 d U . .
O2 O 0.07463(13) 0.3770(6) 0.2630(3) 0.0781(9) Uani 1 1 d U . .
O3 O 0.09856(13) 0.3791(7) 0.6131(2) 0.0753(11) Uani 1 1 d U . .
O4 O 0.14180(16) 0.4184(8) 0.7543(3) 0.1094(19) Uani 1 1 d U . .
H4 H 0.1180 0.4649 0.7516 0.131 Uiso 1 1 d R . .
C1 C 0.08418(16) 0.2500(8) 0.3194(3) 0.0604(9) Uani 1 1 d U . .
C2 C 0.13077(14) 0.1566(7) 0.3531(3) 0.0450(9) Uani 1 1 d . . .
H2A H 0.1521 0.2516 0.3506 0.054 Uiso 1 1 calc R . .
H2B H 0.1286 0.0546 0.3122 0.054 Uiso 1 1 calc R . .
C3 C 0.15227(13) 0.0709(5) 0.4469(3) 0.0353(8) Uani 1 1 d . . .
C4 C 0.20223(13) 0.0160(6) 0.4701(3) 0.0428(9) Uani 1 1 d . . .
H4A H 0.2025 -0.0788 0.4282 0.051 Uiso 1 1 calc R . .
H4B H 0.2188 0.1287 0.4659 0.051 Uiso 1 1 calc R . .
C5 C 0.22632(14) -0.0664(6) 0.5639(3) 0.0463(10) Uani 1 1 d . . .
H5 H 0.2583 -0.0990 0.5782 0.056 Uiso 1 1 calc R . .
C6 C 0.20086(16) -0.2473(6) 0.5688(3) 0.0542(11) Uani 1 1 d . . .
H6A H 0.2160 -0.3017 0.6278 0.065 Uiso 1 1 calc R . .
H6B H 0.2013 -0.3424 0.5272 0.065 Uiso 1 1 calc R . .
C7 C 0.15095(15) -0.1952(6) 0.5464(3) 0.0477(10) Uani 1 1 d . . .
H7 H 0.1346 -0.3111 0.5496 0.057 Uiso 1 1 calc R . .
C8 C 0.12684(14) -0.1115(6) 0.4527(3) 0.0422(9) Uani 1 1 d . . .
H8A H 0.0951 -0.0802 0.4383 0.051 Uiso 1 1 calc R . .
H8B H 0.1267 -0.2059 0.4103 0.051 Uiso 1 1 calc R . .
C9 C 0.22567(14) 0.0816(6) 0.6297(3) 0.0459(10) Uani 1 1 d . . .
H9A H 0.2423 0.1956 0.6273 0.055 Uiso 1 1 calc R . .
H9B H 0.2411 0.0294 0.6891 0.055 Uiso 1 1 calc R . .
C10 C 0.17586(13) 0.1370(6) 0.6090(3) 0.0387(9) Uani 1 1 d . . .
C11 C 0.15032(15) -0.0466(6) 0.6127(3) 0.0457(10) Uani 1 1 d . . .
H11A H 0.1650 -0.1000 0.6719 0.055 Uiso 1 1 calc R . .
H11B H 0.1187 -0.0153 0.5990 0.055 Uiso 1 1 calc R . .
C12 C 0.15220(13) 0.2183(5) 0.5143(2) 0.0360(8) Uani 1 1 d . . .
H12A H 0.1207 0.2532 0.4999 0.043 Uiso 1 1 calc R . .
H12B H 0.1682 0.3336 0.5110 0.043 Uiso 1 1 calc R . .
C13 C 0.17860(15) 0.2834(7) 0.6786(3) 0.0496(10) Uani 1 1 d . . .
H13A H 0.1958 0.2243 0.7361 0.060 Uiso 1 1 calc R . .
H13B H 0.1968 0.3911 0.6754 0.060 Uiso 1 1 calc R . .
C14 C 0.13502(16) 0.3638(7) 0.6759(3) 0.0502(10) Uani 1 1 d U . .
C15 C -0.02685(14) 0.6240(6) 0.0609(3) 0.0400(9) Uani 1 1 d . . .
H15 H -0.0445 0.5135 0.0393 0.048 Uiso 1 1 calc R . .
C16 C -0.02603(13) 0.7568(6) 0.0013(2) 0.0396(9) Uani 1 1 d . . .
H16 H -0.0426 0.7337 -0.0591 0.048 Uiso 1 1 calc R . .
C17 C -0.00067(13) 0.9252(5) 0.0306(2) 0.0332(8) Uani 1 1 d . . .
C18 C 0.02365(15) 0.9468(6) 0.1219(3) 0.0439(10) Uani 1 1 d . . .
H18 H 0.0413 1.0566 0.1454 0.053 Uiso 1 1 calc R . .
C19 C 0.02172(15) 0.8077(6) 0.1769(3) 0.0476(10) Uani 1 1 d . . .
H19 H 0.0388 0.8253 0.2376 0.057 Uiso 1 1 calc R . .

loop_
_atom_site_aniso_label
_atom_site_aniso_U_11
_atom_site_aniso_U_22
_atom_site_aniso_U_33
_atom_site_aniso_U_23
_atom_site_aniso_U_13
_atom_site_aniso_U_12
Cd1 0.0336(2) 0.0353(2) 0.0324(2) 0.000 0.01195(17) 0.000
N1 0.0389(17) 0.0424(18) 0.0334(17) 0.0025(14) 0.0142(14) 0.0010(15)
O1 0.0425(15) 0.077(2) 0.0839(19) 0.0384(16) 0.0289(14) 0.0143(14)
O2 0.0556(17) 0.091(2) 0.090(2) 0.0529(16) 0.0348(16) 0.0213(15)
O3 0.055(2) 0.115(3) 0.056(2) 0.009(2) 0.0249(18) 0.027(2)
O4 0.072(3) 0.167(5) 0.076(3) -0.060(3) 0.021(2) 0.018(3)
C1 0.0447(16) 0.0732(19) 0.0711(19) 0.0362(15) 0.0329(14) 0.0199(15)
C2 0.042(2) 0.054(2) 0.040(2) 0.0072(19) 0.0189(18) 0.006(2)
C3 0.0311(19) 0.0325(19) 0.041(2) 0.0020(16) 0.0145(16) 0.0018(15)
C4 0.035(2) 0.043(2) 0.052(2) 0.0017(19) 0.0208(19) 0.0044(18)
C5 0.031(2) 0.049(2) 0.054(3) 0.0045(19) 0.0148(19) 0.0104(18)
C6 0.056(3) 0.037(2) 0.065(3) 0.010(2) 0.023(2) 0.012(2)
C7 0.048(2) 0.033(2) 0.059(3) 0.0073(19) 0.022(2) -0.0036(18)
C8 0.037(2) 0.036(2) 0.050(2) -0.0052(17) 0.0171(18) -0.0052(17)
C9 0.033(2) 0.051(3) 0.043(2) 0.0048(18) 0.0075(17) 0.0038(18)
C10 0.0320(19) 0.040(2) 0.039(2) 0.0006(17) 0.0111(16) 0.0024(16)
C11 0.043(2) 0.051(3) 0.044(2) 0.0124(19) 0.0197(19) 0.0025(19)
C12 0.0309(18) 0.0313(19) 0.043(2) 0.0005(16) 0.0147(16) -0.0004(15)
C13 0.044(2) 0.057(3) 0.042(2) -0.005(2) 0.0129(18) 0.002(2)
C14 0.050(2) 0.055(2) 0.047(2) -0.006(2) 0.023(2) -0.001(2)
C15 0.040(2) 0.037(2) 0.038(2) -0.0002(16) 0.0124(17) 0.0008(17)
C16 0.042(2) 0.040(2) 0.0304(19) -0.0013(16) 0.0104(16) 0.0005(17)
C17 0.0320(18) 0.035(2) 0.0323(18) -0.0005(14) 0.0146(16) 0.0060(15)
C18 0.051(2) 0.045(2) 0.032(2) -0.0055(17) 0.0156(18) -0.0113(19)
C19 0.052(2) 0.053(3) 0.031(2) -0.0001(18) 0.0135(18) -0.008(2)

loop_
_atom_type_symbol
_atom_type_description
_atom_type_scat_dispersion_real
_atom_type_scat_dispersion_imag
_atom_type_scat_source
C C 0.0033 0.0016 'International Tables Vol C Tables 4.2.6.8 and 6.1.1.4'
Cd Cd -0.8075 1.2024 'International Tables Vol C Tables 4.2.6.8 and 6.1.1.4'
N N 0.0061 0.0033 'International Tables Vol C Tables 4.2.6.8 and 6.1.1.4'
O O 0.0106 0.0060 'International Tables Vol C Tables 4.2.6.8 and 6.1.1.4'
H H 0.0000 0.0000 'International Tables Vol C Tables 4.2.6.8 and 6.1.1.4'

loop_
_geom_angle_atom_site_label_1
_geom_angle_atom_site_label_2
_geom_angle_atom_site_label_3
_geom_angle
_geom_angle_site_symmetry_1
_geom_angle_site_symmetry_3
_geom_angle_publ_flag
N1 Cd1 N1 93.17(17) 2 . ?
N1 Cd1 O1 135.59(11) 2 2 ?
N1 Cd1 O1 101.41(13) . 2 ?
N1 Cd1 O1 101.41(13) 2 . ?
N1 Cd1 O1 135.59(11) . . ?
O1 Cd1 O1 96.9(2) 2 . ?
N1 Cd1 O2 108.31(15) 2 . ?
N1 Cd1 O2 81.99(12) . . ?
O1 Cd1 O2 115.10(14) 2 . ?
O1 Cd1 O2 53.62(11) . . ?
N1 Cd1 O2 81.99(12) 2 2 ?
N1 Cd1 O2 108.31(14) . 2 ?
O1 Cd1 O2 53.62(11) 2 2 ?
O1 Cd1 O2 115.10(14) . 2 ?
O2 Cd1 O2 165.4(2) . 2 ?
N1 Cd1 C1 108.97(12) 2 2 ?
N1 Cd1 C1 105.89(15) . 2 ?
O1 Cd1 C1 26.67(12) 2 2 ?
O1 Cd1 C1 108.38(15) . 2 ?
O2 Cd1 C1 141.29(15) . 2 ?
O2 Cd1 C1 26.97(12) 2 2 ?
C19 N1 C15 116.8(3) . . ?
C19 N1 Cd1 119.1(3) . . ?
C15 N1 Cd1 123.9(3) . . ?
C1 O1 Cd1 95.3(3) . . ?
C1 O2 Cd1 93.2(3) . . ?
C14 O4 H4 109.4 . . ?
O1 C1 O2 117.8(4) . . ?
O1 C1 C2 124.3(4) . . ?
O2 C1 C2 117.7(4) . . ?
C1 C2 C3 118.3(3) . . ?
C1 C2 H2A 107.7 . . ?
C3 C2 H2A 107.7 . . ?
C1 C2 H2B 107.7 . . ?
C3 C2 H2B 107.7 . . ?
H2A C2 H2B 107.1 . . ?
C12 C3 C4 109.2(3) . . ?
C12 C3 C8 109.0(3) . . ?
C4 C3 C8 108.3(3) . . ?
C12 C3 C2 110.9(3) . . ?
C4 C3 C2 107.4(3) . . ?
C8 C3 C2 112.1(3) . . ?
C5 C4 C3 110.4(3) . . ?
C5 C4 H4A 109.6 . . ?
C3 C4 H4A 109.6 . . ?
C5 C4 H4B 109.6 . . ?
C3 C4 H4B 109.6 . . ?
H4A C4 H4B 108.1 . . ?
C9 C5 C6 109.5(4) . . ?
C9 C5 C4 109.6(3) . . ?
C6 C5 C4 109.0(4) . . ?
C9 C5 H5 109.6 . . ?
C6 C5 H5 109.6 . . ?
C4 C5 H5 109.6 . . ?
C5 C6 C7 109.2(3) . . ?
C5 C6 H6A 109.8 . . ?
C7 C6 H6A 109.8 . . ?
C5 C6 H6B 109.8 . . ?
C7 C6 H6B 109.8 . . ?
H6A C6 H6B 108.3 . . ?
C11 C7 C6 109.7(4) . . ?
C11 C7 C8 109.4(3) . . ?
C6 C7 C8 109.8(4) . . ?
C11 C7 H7 109.3 . . ?
C6 C7 H7 109.3 . . ?
C8 C7 H7 109.3 . . ?
C7 C8 C3 109.7(3) . . ?
C7 C8 H8A 109.7 . . ?
C3 C8 H8A 109.7 . . ?
C7 C8 H8B 109.7 . . ?
C3 C8 H8B 109.7 . . ?
H8A C8 H8B 108.2 . . ?
C5 C9 C10 111.0(3) . . ?
C5 C9 H9A 109.4 . . ?
C10 C9 H9A 109.4 . . ?
C5 C9 H9B 109.4 . . ?
C10 C9 H9B 109.4 . . ?
H9A C9 H9B 108.0 . . ?
C13 C10 C11 111.6(4) . . ?
C13 C10 C12 112.7(3) . . ?
C11 C10 C12 108.6(3) . . ?
C13 C10 C9 107.3(3) . . ?
C11 C10 C9 108.2(3) . . ?
C12 C10 C9 108.3(3) . . ?
C7 C11 C10 110.3(3) . . ?
C7 C11 H11A 109.6 . . ?
C10 C11 H11A 109.6 . . ?
C7 C11 H11B 109.6 . . ?
C10 C11 H11B 109.6 . . ?
H11A C11 H11B 108.1 . . ?
C3 C12 C10 111.1(3) . . ?
C3 C12 H12A 109.4 . . ?
C10 C12 H12A 109.4 . . ?
C3 C12 H12B 109.4 . . ?
C10 C12 H12B 109.4 . . ?
H12A C12 H12B 108.0 . . ?
C14 C13 C10 119.6(4) . . ?
C14 C13 H13A 107.4 . . ?
C10 C13 H13A 107.4 . . ?
C14 C13 H13B 107.4 . . ?
C10 C13 H13B 107.4 . . ?
H13A C13 H13B 106.9 . . ?
O3 C14 O4 122.1(5) . . ?
O3 C14 C13 127.4(4) . . ?
O4 C14 C13 110.5(4) . . ?
N1 C15 C16 122.8(4) . . ?
N1 C15 H15 118.6 . . ?
C16 C15 H15 118.6 . . ?
C15 C16 C17 120.4(4) . . ?
C15 C16 H16 119.8 . . ?
C17 C16 H16 119.8 . . ?
C16 C17 C18 116.0(3) . . ?
C16 C17 C17 122.7(4) . 5_575 ?
C18 C17 C17 121.3(4) . 5_575 ?
C19 C18 C17 120.3(4) . . ?
C19 C18 H18 119.9 . . ?
C17 C18 H18 119.9 . . ?
N1 C19 C18 123.6(4) . . ?
N1 C19 H19 118.2 . . ?
C18 C19 H19 118.2 . . ?

loop_
_geom_bond_atom_site_label_1
_geom_bond_atom_site_label_2
_geom_bond_distance
_geom_bond_site_symmetry_2
_geom_bond_publ_flag
Cd1 N1 2.298(3) 2 ?
Cd1 N1 2.298(3) . ?
Cd1 O1 2.312(3) 2 ?
Cd1 O1 2.312(3) . ?
Cd1 O2 2.350(4) . ?
Cd1 O2 2.350(4) 2 ?
Cd1 C1 2.714(4) 2 ?
N1 C19 1.339(5) . ?
N1 C15 1.339(5) . ?
O1 C1 1.223(5) . ?
O2 C1 1.233(5) . ?
O3 C14 1.189(6) . ?
O4 C14 1.300(6) . ?
O4 H4 0.8200 . ?
C1 C2 1.503(6) . ?
C2 C3 1.540(5) . ?
C2 H2A 0.9700 . ?
C2 H2B 0.9700 . ?
C3 C12 1.533(5) . ?
C3 C4 1.536(5) . ?
C3 C8 1.539(5) . ?
C4 C5 1.533(6) . ?
C4 H4A 0.9700 . ?
C4 H4B 0.9700 . ?
C5 C9 1.522(6) . ?
C5 C6 1.527(6) . ?
C5 H5 0.9800 . ?
C6 C7 1.532(6) . ?
C6 H6A 0.9700 . ?
C6 H6B 0.9700 . ?
C7 C11 1.531(6) . ?
C7 C8 1.534(6) . ?
C7 H7 0.9800 . ?
C8 H8A 0.9700 . ?
C8 H8B 0.9700 . ?
C9 C10 1.541(5) . ?
C9 H9A 0.9700 . ?
C9 H9B 0.9700 . ?
C10 C13 1.529(6) . ?
C10 C11 1.538(6) . ?
C10 C12 1.540(5) . ?
C11 H11A 0.9700 . ?
C11 H11B 0.9700 . ?
C12 H12A 0.9700 . ?
C12 H12B 0.9700 . ?
C13 C14 1.502(6) . ?
C13 H13A 0.9700 . ?
C13 H13B 0.9700 . ?
C15 C16 1.376(6) . ?
C15 H15 0.9300 . ?
C16 C17 1.389(5) . ?
C16 H16 0.9300 . ?
C17 C18 1.392(5) . ?
C17 C17 1.482(7) 5_575 ?
C18 C19 1.363(6) . ?
C18 H18 0.9300 . ?
C19 H19 0.9300 . ?

loop_
_geom_hbond_atom_site_label_D
_geom_hbond_atom_site_label_H
_geom_hbond_atom_site_label_A
_geom_hbond_distance_DH
_geom_hbond_distance_HA
_geom_hbond_distance_DA
_geom_hbond_angle_DHA
_geom_hbond_site_symmetry_A
O4 H4 O2 0.82 1.86 2.661(6) 164.5 6_566

loop_
_geom_torsion_atom_site_label_1
_geom_torsion_atom_site_label_2
_geom_torsion_atom_site_label_3
_geom_torsion_atom_site_label_4
_geom_torsion
_geom_torsion_site_symmetry_1
_geom_torsion_site_symmetry_2
_geom_torsion_site_symmetry_3
_geom_torsion_site_symmetry_4
_geom_torsion_publ_flag
N1 Cd1 N1 C19 38.0(3) 2 . . . ?
O1 Cd1 N1 C19 175.8(3) 2 . . . ?
O1 Cd1 N1 C19 -71.8(4) . . . . ?
O2 Cd1 N1 C19 -70.0(3) . . . . ?
O2 Cd1 N1 C19 120.6(3) 2 . . . ?
C1 Cd1 N1 C19 148.8(3) 2 . . . ?
N1 Cd1 N1 C15 -146.5(4) 2 . . . ?
O1 Cd1 N1 C15 -8.7(3) 2 . . . ?
O1 Cd1 N1 C15 103.7(3) . . . . ?
O2 Cd1 N1 C15 105.4(3) . . . . ?
O2 Cd1 N1 C15 -63.9(3) 2 . . . ?
C1 Cd1 N1 C15 -35.7(3) 2 . . . ?
N1 Cd1 O1 C1 -102.8(4) 2 . . . ?
N1 Cd1 O1 C1 3.9(4) . . . . ?
O1 Cd1 O1 C1 117.9(4) 2 . . . ?
O2 Cd1 O1 C1 1.7(3) . . . . ?
O2 Cd1 O1 C1 170.8(3) 2 . . . ?
C1 Cd1 O1 C1 142.6(3) 2 . . . ?
N1 Cd1 O2 C1 89.2(4) 2 . . . ?
N1 Cd1 O2 C1 179.9(4) . . . . ?
O1 Cd1 O2 C1 -81.2(4) 2 . . . ?
O1 Cd1 O2 C1 -1.7(3) . . . . ?
O2 Cd1 O2 C1 -44.2(4) 2 . . . ?
C1 Cd1 O2 C1 -74.6(6) 2 . . . ?
Cd1 O1 C1 O2 -2.9(6) . . . . ?
Cd1 O1 C1 C2 -177.7(5) . . . . ?
Cd1 O2 C1 O1 2.9(6) . . . . ?
Cd1 O2 C1 C2 178.0(4) . . . . ?
O1 C1 C2 C3 -32.1(8) . . . . ?
O2 C1 C2 C3 153.1(5) . . . . ?
C1 C2 C3 C12 -51.7(5) . . . . ?
C1 C2 C3 C4 -170.9(4) . . . . ?
C1 C2 C3 C8 70.4(5) . . . . ?
C12 C3 C4 C5 58.4(4) . . . . ?
C8 C3 C4 C5 -60.2(4) . . . . ?
C2 C3 C4 C5 178.6(3) . . . . ?
C3 C4 C5 C9 -58.9(5) . . . . ?
C3 C4 C5 C6 61.0(4) . . . . ?
C9 C5 C6 C7 59.8(5) . . . . ?
C4 C5 C6 C7 -60.1(5) . . . . ?
C5 C6 C7 C11 -60.1(5) . . . . ?
C5 C6 C7 C8 60.2(5) . . . . ?
C11 C7 C8 C3 60.3(4) . . . . ?
C6 C7 C8 C3 -60.1(4) . . . . ?
C12 C3 C8 C7 -59.3(4) . . . . ?
C4 C3 C8 C7 59.3(4) . . . . ?
C2 C3 C8 C7 177.6(3) . . . . ?
C6 C5 C9 C10 -60.1(4) . . . . ?
C4 C5 C9 C10 59.5(5) . . . . ?
C5 C9 C10 C13 179.3(4) . . . . ?
C5 C9 C10 C11 58.8(4) . . . . ?
C5 C9 C10 C12 -58.8(4) . . . . ?
C6 C7 C11 C10 60.1(4) . . . . ?
C8 C7 C11 C10 -60.4(4) . . . . ?
C13 C10 C11 C7 -176.3(3) . . . . ?
C12 C10 C11 C7 58.8(4) . . . . ?
C9 C10 C11 C7 -58.5(4) . . . . ?
C4 C3 C12 C10 -59.0(4) . . . . ?
C8 C3 C12 C10 59.1(4) . . . . ?
C2 C3 C12 C10 -177.1(3) . . . . ?
C13 C10 C12 C3 177.2(3) . . . . ?
C11 C10 C12 C3 -58.6(4) . . . . ?
C9 C10 C12 C3 58.7(4) . . . . ?
C11 C10 C13 C14 -61.2(5) . . . . ?
C12 C10 C13 C14 61.4(5) . . . . ?
C9 C10 C13 C14 -179.6(4) . . . . ?
C10 C13 C14 O3 -26.0(8) . . . . ?
C10 C13 C14 O4 154.0(5) . . . . ?
C19 N1 C15 C16 -0.2(6) . . . . ?
Cd1 N1 C15 C16 -175.8(3) . . . . ?
N1 C15 C16 C17 -0.9(6) . . . . ?
C15 C16 C17 C18 1.0(6) . . . . ?
C15 C16 C17 C17 -178.7(4) . . . 5_575 ?
C16 C17 C18 C19 -0.1(6) . . . . ?
C17 C17 C18 C19 179.7(4) 5_575 . . . ?
C15 N1 C19 C18 1.2(6) . . . . ?
Cd1 N1 C19 C18 177.0(4) . . . . ?
C17 C18 C19 N1 -1.1(7) . . . . ?
